data_1518265
loop_
_publ_author_name
'Kwiatkowski, Piotr'
'Cholewiak, Agnieszka'
'Kasztelan, Adrian'

_publ_section_title
;
 Efficient and highly enantioselective construction of trifluoromethylated
 quaternary stereogenic centers via high-pressure mediated organocatalytic
 conjugate addition of nitromethane to \b,\b-disubstituted enones.
;
_journal_issue 22
_journal_name_full 'Organic letters'
_journal_page_first 5930
_journal_page_last 5933
_journal_paper_doi 10.1021/ol502941d
_journal_volume 16
_journal_year 2014
_chemical_absolute_configuration ad
_chemical_formula_sum 'C14 H11 F3 N2 O3 S'
_chemical_formula_weight 344.31
_chemical_name_systematic
; 
 ? 
;
_space_group_IT_number 19
_symmetry_cell_setting orthorhombic
_symmetry_space_group_name_Hall 'P 2ac 2ab'
_symmetry_space_group_name_H-M 'P 21 21 21'
_atom_sites_solution_hydrogens geom
_atom_sites_solution_primary direct
_atom_sites_solution_secondary difmap
_audit_creation_method SHELXL-97
_cell_angle_alpha 90.00
_cell_angle_beta 90.00
_cell_angle_gamma 90.00
_cell_formula_units_Z 4
_cell_length_a 9.1017(4)
_cell_length_b 10.9849(5)
_cell_length_c 14.3201(7)
_cell_measurement_reflns_used 2526
_cell_measurement_temperature 100(2)
_cell_measurement_theta_max 32.5654
_cell_measurement_theta_min 1.8501
_cell_volume 1431.74(11)
_computing_cell_refinement
;
CrysAlisPro, Agilent Technologies,
Version 1.171.36.20 (release 27-06-2012 CrysAlis171 .NET)
(compiled Jul 11 2012,15:38:31)
;
_computing_data_collection
;
CrysAlisPro, Agilent Technologies,
Version 1.171.36.20 (release 27-06-2012 CrysAlis171 .NET)
(compiled Jul 11 2012,15:38:31)
;
_computing_data_reduction
;
CrysAlisPro, Agilent Technologies,
Version 1.171.36.20 (release 27-06-2012 CrysAlis171 .NET)
(compiled Jul 11 2012,15:38:31)
;
_computing_structure_refinement 'SHELXL-97 (Sheldrick, 2008)'
_computing_structure_solution 'SHELXS-97 (Sheldrick, 2008)'
_diffrn_ambient_temperature 100(2)
_diffrn_measured_fraction_theta_full 1.000
_diffrn_measured_fraction_theta_max 1.000
_diffrn_measurement_device_type 'Kuma KM4 CCD'
_diffrn_measurement_method '\w scans'
_diffrn_radiation_monochromator graphite
_diffrn_radiation_source 'fine-focus sealed tube'
_diffrn_radiation_type MoK\a
_diffrn_radiation_wavelength 0.71073
_diffrn_reflns_av_R_equivalents 0.0517
_diffrn_reflns_av_sigmaI/netI 0.0573
_diffrn_reflns_limit_h_max 10
_diffrn_reflns_limit_h_min -10
_diffrn_reflns_limit_k_max 13
_diffrn_reflns_limit_k_min -13
_diffrn_reflns_limit_l_max 17
_diffrn_reflns_limit_l_min -17
_diffrn_reflns_number 8444
_diffrn_reflns_theta_full 25.00
_diffrn_reflns_theta_max 25.00
_diffrn_reflns_theta_min 2.34
_exptl_absorpt_coefficient_mu 0.277
_exptl_absorpt_correction_T_max 0.9728
_exptl_absorpt_correction_T_min 0.9215
_exptl_absorpt_correction_type multi-scan
_exptl_absorpt_process_details
;
CrysAlisPro, Agilent Technologies,
Version 1.171.36.20 (release 27-06-2012 CrysAlis171 .NET)
(compiled Jul 11 2012,15:38:31)
Empirical absorption correction using spherical harmonics,
 implemented in SCALE3 ABSPACK scaling algorithm.
;
_exptl_crystal_colour colourless
_exptl_crystal_density_diffrn 1.597
_exptl_crystal_density_method 'not measured'
_exptl_crystal_description prism
_exptl_crystal_F_000 704
_exptl_crystal_size_max 0.30
_exptl_crystal_size_mid 0.11
_exptl_crystal_size_min 0.10
_refine_diff_density_max 0.194
_refine_diff_density_min -0.215
_refine_diff_density_rms 0.053
_refine_ls_abs_structure_details 'Flack H D (1983), Acta Cryst. A39, 876-881'
_refine_ls_abs_structure_Flack 0.12(10)
_refine_ls_extinction_method none
_refine_ls_goodness_of_fit_ref 1.013
_refine_ls_hydrogen_treatment constr
_refine_ls_matrix_type full
_refine_ls_number_parameters 208
_refine_ls_number_reflns 2501
_refine_ls_number_restraints 0
_refine_ls_restrained_S_all 1.013
_refine_ls_R_factor_all 0.0505
_refine_ls_R_factor_gt 0.0358
_refine_ls_shift/su_max 0.000
_refine_ls_shift/su_mean 0.000
_refine_ls_structure_factor_coef Fsqd
_refine_ls_weighting_details 'calc w=1/[\s^2^(Fo^2^)+(0.0268P)^2^+0.0000P] where P=(Fo^2^+2Fc^2^)/3'
_refine_ls_weighting_scheme calc
_refine_ls_wR_factor_gt 0.0647
_refine_ls_wR_factor_ref 0.0695
_reflns_number_gt 2092
_reflns_number_total 2501
_reflns_threshold_expression >2sigma(I)
_cod_data_source_file ol502941d_si_002.cif
_cod_data_source_block pk525_1b
_cod_depositor_comments 'Adding full bibliography for 1518263--1518265.cif.'
_cod_original_sg_symbol_H-M P212121
_cod_database_code 1518265

loop_
_symmetry_equiv_pos_as_xyz
'x, y, z'
'-x+1/2, -y, z+1/2'
'-x, y+1/2, -z+1/2'
'x+1/2, -y+1/2, -z'

loop_
_atom_site_label
_atom_site_type_symbol
_atom_site_fract_x
_atom_site_fract_y
_atom_site_fract_z
_atom_site_U_iso_or_equiv
_atom_site_adp_type
_atom_site_occupancy
_atom_site_symmetry_multiplicity
_atom_site_calc_flag
_atom_site_refinement_flags
S1 S -0.05001(9) 0.30359(7) -0.02312(5) 0.02413(19) Uani 1 1 d .
F1 F 0.02739(15) 0.52329(13) 0.42447(10) 0.0188(4) Uani 1 1 d .
F3 F 0.19943(16) 0.61872(13) 0.35081(11) 0.0187(4) Uani 1 1 d .
F2 F 0.25536(15) 0.48786(15) 0.45783(10) 0.0221(4) Uani 1 1 d .
O1 O 0.1042(2) 0.25389(17) 0.15730(13) 0.0191(5) Uani 1 1 d .
O3 O -0.0307(2) 0.28237(17) 0.48777(12) 0.0244(5) Uani 1 1 d .
N1 N -0.0810(2) 0.5094(2) 0.06116(14) 0.0150(5) Uani 1 1 d .
O2 O -0.1141(2) 0.24672(18) 0.34867(15) 0.0260(5) Uani 1 1 d .
C2 C 0.0454(3) 0.4384(2) 0.23980(17) 0.0130(6) Uani 1 1 d .
H2A H -0.0505 0.4341 0.2691 0.016 Uiso 1 1 calc R
H2B H 0.0598 0.5213 0.2184 0.016 Uiso 1 1 calc R
C3 C 0.1637(3) 0.4085(2) 0.31330(18) 0.0120(6) Uani 1 1 d .
C4 C 0.1627(3) 0.5099(3) 0.38637(18) 0.0166(6) Uani 1 1 d .
C12 C -0.0275(3) 0.3990(2) 0.07140(16) 0.0134(6) Uani 1 1 d .
C5 C 0.1372(3) 0.2851(2) 0.36422(18) 0.0130(6) Uani 1 1 d .
H5A H 0.1553 0.2193 0.3206 0.016 Uiso 1 1 calc R
H5B H 0.2077 0.2776 0.4147 0.016 Uiso 1 1 calc R
C10 C 0.5634(3) 0.3227(3) 0.25442(19) 0.0215(7) Uani 1 1 d .
H10 H 0.6338 0.2666 0.2736 0.026 Uiso 1 1 calc R
C11 C 0.4250(3) 0.3226(3) 0.29592(18) 0.0173(6) Uani 1 1 d .
H11 H 0.4037 0.2664 0.3426 0.021 Uiso 1 1 calc R
C6 C 0.3188(3) 0.4055(2) 0.26823(18) 0.0133(6) Uani 1 1 d .
N2 N -0.0141(2) 0.2711(2) 0.40337(15) 0.0177(5) Uani 1 1 d .
C1 C 0.0472(3) 0.3546(2) 0.15664(18) 0.0142(6) Uani 1 1 d .
C7 C 0.3533(3) 0.4886(3) 0.19793(18) 0.0170(6) Uani 1 1 d .
H7 H 0.2831 0.5445 0.1783 0.020 Uiso 1 1 calc R
C13 C -0.1419(3) 0.5201(3) -0.0266(2) 0.0207(7) Uani 1 1 d .
H13 H -0.1849 0.5919 -0.0475 0.025 Uiso 1 1 calc R
C9 C 0.5967(3) 0.4055(3) 0.18503(19) 0.0221(7) Uani 1 1 d .
H9 H 0.6892 0.4053 0.1574 0.027 Uiso 1 1 calc R
C8 C 0.4918(3) 0.4885(3) 0.15692(19) 0.0217(7) Uani 1 1 d .
H8 H 0.5139 0.5446 0.1104 0.026 Uiso 1 1 calc R
C14 C -0.1346(3) 0.4188(3) -0.0802(2) 0.0271(8) Uani 1 1 d .
H14 H -0.1714 0.4132 -0.1406 0.032 Uiso 1 1 calc R

loop_
_atom_site_aniso_label
_atom_site_aniso_U_11
_atom_site_aniso_U_22
_atom_site_aniso_U_33
_atom_site_aniso_U_23
_atom_site_aniso_U_13
_atom_site_aniso_U_12
S1 0.0408(4) 0.0172(4) 0.0144(3) -0.0026(3) -0.0041(4) -0.0037(4)
F1 0.0189(8) 0.0192(8) 0.0182(8) -0.0025(7) 0.0057(7) 0.0010(8)
F3 0.0256(9) 0.0119(8) 0.0187(8) -0.0010(8) 0.0030(8) -0.0021(8)
F2 0.0257(8) 0.0254(9) 0.0153(8) -0.0040(8) -0.0081(7) 0.0009(8)
O1 0.0227(11) 0.0153(11) 0.0194(10) -0.0044(9) -0.0025(9) 0.0043(10)
O3 0.0304(11) 0.0242(12) 0.0186(10) 0.0004(9) 0.0098(10) -0.0025(11)
N1 0.0152(10) 0.0143(12) 0.0155(11) 0.0007(10) 0.0012(10) -0.0010(11)
O2 0.0156(10) 0.0293(12) 0.0330(11) 0.0020(10) -0.0042(10) -0.0061(10)
C2 0.0116(13) 0.0142(14) 0.0134(13) -0.0010(11) -0.0005(13) 0.0003(13)
C3 0.0139(13) 0.0108(14) 0.0114(13) -0.0009(12) -0.0018(12) 0.0025(12)
C4 0.0170(14) 0.0190(16) 0.0139(13) 0.0027(14) -0.0016(12) -0.0005(15)
C12 0.0143(13) 0.0162(14) 0.0098(12) -0.0021(12) 0.0022(12) -0.0042(13)
C5 0.0100(13) 0.0149(16) 0.0142(13) -0.0002(12) 0.0006(11) 0.0008(12)
C10 0.0165(14) 0.0258(17) 0.0223(15) 0.0008(14) -0.0028(13) 0.0047(14)
C11 0.0179(15) 0.0193(15) 0.0147(13) 0.0041(13) -0.0017(12) -0.0012(14)
C6 0.0140(13) 0.0142(15) 0.0117(13) -0.0022(13) -0.0018(13) -0.0011(13)
N2 0.0201(13) 0.0123(13) 0.0207(12) 0.0016(11) 0.0019(11) -0.0006(11)
C1 0.0126(13) 0.0146(15) 0.0155(13) 0.0000(12) 0.0026(13) -0.0042(13)
C7 0.0191(14) 0.0139(16) 0.0181(13) -0.0002(13) -0.0013(12) -0.0004(15)
C13 0.0228(14) 0.0211(17) 0.0182(14) 0.0035(14) -0.0064(14) -0.0015(14)
C9 0.0156(14) 0.0290(18) 0.0218(16) -0.0047(15) 0.0039(14) -0.0041(15)
C8 0.0265(16) 0.0219(16) 0.0167(13) -0.0018(14) 0.0044(13) -0.0074(16)
C14 0.0388(18) 0.0272(19) 0.0153(15) 0.0034(14) -0.0110(15) -0.0076(16)

loop_
_atom_type_symbol
_atom_type_description
_atom_type_scat_dispersion_real
_atom_type_scat_dispersion_imag
_atom_type_scat_source
C C 0.0033 0.0016 'International Tables Vol C Tables 4.2.6.8 and 6.1.1.4'
H H 0.0000 0.0000 'International Tables Vol C Tables 4.2.6.8 and 6.1.1.4'
N N 0.0061 0.0033 'International Tables Vol C Tables 4.2.6.8 and 6.1.1.4'
O O 0.0106 0.0060 'International Tables Vol C Tables 4.2.6.8 and 6.1.1.4'
F F 0.0171 0.0103 'International Tables Vol C Tables 4.2.6.8 and 6.1.1.4'
S S 0.1246 0.1234 'International Tables Vol C Tables 4.2.6.8 and 6.1.1.4'

loop_
_geom_angle_atom_site_label_1
_geom_angle_atom_site_label_2
_geom_angle_atom_site_label_3
_geom_angle
C14 S1 C12 88.77(14)
C12 N1 C13 109.2(2)
C1 C2 C3 113.7(2)
C1 C2 H2A 108.8
C3 C2 H2A 108.8
C1 C2 H2B 108.8
C3 C2 H2B 108.8
H2A C2 H2B 107.7
C4 C3 C2 108.0(2)
C4 C3 C6 107.8(2)
C2 C3 C6 110.8(2)
C4 C3 C5 108.2(2)
C2 C3 C5 113.4(2)
C6 C3 C5 108.5(2)
F3 C4 F2 107.0(2)
F3 C4 F1 106.4(2)
F2 C4 F1 106.41(19)
F3 C4 C3 112.8(2)
F2 C4 C3 112.7(2)
F1 C4 C3 111.1(2)
N1 C12 C1 124.5(2)
N1 C12 S1 115.41(19)
C1 C12 S1 120.1(2)
N2 C5 C3 114.1(2)
N2 C5 H5A 108.7
C3 C5 H5A 108.7
N2 C5 H5B 108.7
C3 C5 H5B 108.7
H5A C5 H5B 107.6
C9 C10 C11 120.4(3)
C9 C10 H10 119.8
C11 C10 H10 119.8
C6 C11 C10 120.5(3)
C6 C11 H11 119.7
C10 C11 H11 119.7
C11 C6 C7 118.6(2)
C11 C6 C3 121.9(2)
C7 C6 C3 119.4(2)
O3 N2 O2 124.0(2)
O3 N2 C5 118.3(2)
O2 N2 C5 117.7(2)
O1 C1 C12 120.0(2)
O1 C1 C2 123.5(2)
C12 C1 C2 116.5(2)
C8 C7 C6 120.6(3)
C8 C7 H7 119.7
C6 C7 H7 119.7
C14 C13 N1 115.3(3)
C14 C13 H13 122.4
N1 C13 H13 122.4
C8 C9 C10 119.5(3)
C8 C9 H9 120.2
C10 C9 H9 120.2
C9 C8 C7 120.3(3)
C9 C8 H8 119.9
C7 C8 H8 119.9
C13 C14 S1 111.3(2)
C13 C14 H14 124.3
S1 C14 H14 124.3

loop_
_geom_bond_atom_site_label_1
_geom_bond_atom_site_label_2
_geom_bond_distance
S1 C14 1.692(3)
S1 C12 1.724(2)
F1 C4 1.355(3)
F3 C4 1.342(3)
F2 C4 1.348(3)
O1 C1 1.222(3)
O3 N2 1.224(3)
N1 C12 1.315(3)
N1 C13 1.379(3)
O2 N2 1.230(3)
C2 C1 1.505(4)
C2 C3 1.541(3)
C2 H2A 0.9700
C2 H2B 0.9700
C3 C4 1.528(4)
C3 C6 1.552(4)
C3 C5 1.557(4)
C12 C1 1.480(4)
C5 N2 1.495(3)
C5 H5A 0.9700
C5 H5B 0.9700
C10 C9 1.381(4)
C10 C11 1.393(4)
C10 H10 0.9300
C11 C6 1.387(4)
C11 H11 0.9300
C6 C7 1.395(4)
C7 C8 1.391(4)
C7 H7 0.9300
C13 C14 1.354(4)
C13 H13 0.9300
C9 C8 1.381(4)
C9 H9 0.9300
C8 H8 0.9300
C14 H14 0.9300

loop_
_geom_torsion_atom_site_label_1
_geom_torsion_atom_site_label_2
_geom_torsion_atom_site_label_3
_geom_torsion_atom_site_label_4
_geom_torsion
C1 C2 C3 C4 172.5(2)
C1 C2 C3 C6 54.7(3)
C1 C2 C3 C5 -67.6(3)
C2 C3 C4 F3 -63.2(3)
C6 C3 C4 F3 56.5(3)
C5 C3 C4 F3 173.7(2)
C2 C3 C4 F2 175.5(2)
C6 C3 C4 F2 -64.8(3)
C5 C3 C4 F2 52.3(3)
C2 C3 C4 F1 56.2(3)
C6 C3 C4 F1 175.9(2)
C5 C3 C4 F1 -66.9(3)
C13 N1 C12 C1 179.6(2)
C13 N1 C12 S1 -0.7(3)
C14 S1 C12 N1 0.5(2)
C14 S1 C12 C1 -179.7(2)
C4 C3 C5 N2 68.7(3)
C2 C3 C5 N2 -51.0(3)
C6 C3 C5 N2 -174.6(2)
C9 C10 C11 C6 0.0(4)
C10 C11 C6 C7 0.2(4)
C10 C11 C6 C3 -179.7(3)
C4 C3 C6 C11 99.0(3)
C2 C3 C6 C11 -143.1(2)
C5 C3 C6 C11 -18.0(3)
C4 C3 C6 C7 -80.9(3)
C2 C3 C6 C7 37.0(3)
C5 C3 C6 C7 162.2(2)
C3 C5 N2 O3 -104.4(3)
C3 C5 N2 O2 76.9(3)
N1 C12 C1 O1 -173.9(2)
S1 C12 C1 O1 6.3(4)
N1 C12 C1 C2 7.1(4)
S1 C12 C1 C2 -172.63(19)
C3 C2 C1 O1 20.0(4)
C3 C2 C1 C12 -161.1(2)
C11 C6 C7 C8 -0.4(4)
C3 C6 C7 C8 179.5(2)
C12 N1 C13 C14 0.5(3)
C11 C10 C9 C8 0.0(4)
C10 C9 C8 C7 -0.2(4)
C6 C7 C8 C9 0.4(4)
N1 C13 C14 S1 -0.1(3)
C12 S1 C14 C13 -0.2(2)
